data_1572669
loop_
_publ_author_name
'Tran, Ba L.'
'Fuller, 3rd, Jack T'
'Erickson, Jeremy D.'
'Ginovska, Bojana'
'Raugei, Simone'

_publ_section_title
;
 Direct observation of &#x3b2;-alkynyl eliminations from unstrained
 propargylic alkoxide Cu(i) complexes by C-C bond cleavage.
;
_journal_issue 42
_journal_name_full 'Chemical science'
_journal_page_first 17481
_journal_page_last 17489
_journal_paper_doi 10.1039/d4sc02982h
_journal_volume 15
_journal_year 2024
_chemical_formula_moiety 'C90 H69 Cu F2 N2 O, 0.248(C6 H6), 0.752(C5 H12)'
_chemical_formula_sum 'C95.25 H79.51 Cu F2 N2 O'
_chemical_formula_weight 1369.65
_space_group_crystal_system triclinic
_space_group_IT_number 2
_space_group_name_Hall '-P 1'
_space_group_name_H-M_alt 'P -1'
_atom_sites_solution_hydrogens geom
_audit_creation_date 2024-03-06
_audit_creation_method
;
Olex2 1.5
(compiled 2024.02.16 svn.r378c4104 for OlexSys, GUI svn.r6928)
;
_audit_update_record
;
2024-04-04 deposited with the CCDC.	2024-09-17 downloaded from the CCDC.
;
_cell_angle_alpha 86.812(3)
_cell_angle_beta 83.797(3)
_cell_angle_gamma 63.701(3)
_cell_formula_units_Z 2
_cell_length_a 13.2312(12)
_cell_length_b 13.3247(12)
_cell_length_c 23.320(2)
_cell_measurement_reflns_used 9081
_cell_measurement_temperature 100(2)
_cell_measurement_theta_max 28.38
_cell_measurement_theta_min 2.34
_cell_volume 3664.1(6)
_computing_cell_refinement 'SAINT V8.40B (?, 2016)'
_computing_data_reduction 'SAINT V8.40B (?, 2016)'
_computing_molecular_graphics 'Olex2 1.5 (Dolomanov et al., 2009)'
_computing_publication_material 'Olex2 1.5 (Dolomanov et al., 2009)'
_computing_structure_refinement 'SHELXL 2018/3 (Sheldrick, 2015)'
_computing_structure_solution 'SHELXT 2018/2 (Sheldrick, 2018)'
_diffrn_ambient_temperature 100.00
_diffrn_measured_fraction_theta_full 0.994
_diffrn_measured_fraction_theta_max 0.984
_diffrn_measurement_device_type 'Bruker APEX-II CCD'
_diffrn_measurement_method '\f and \w scans'
_diffrn_radiation_type MoK\a
_diffrn_radiation_wavelength 0.71073
_diffrn_reflns_av_R_equivalents 0.0288
_diffrn_reflns_av_unetI/netI 0.0234
_diffrn_reflns_Laue_measured_fraction_full 0.994
_diffrn_reflns_Laue_measured_fraction_max 0.984
_diffrn_reflns_limit_h_max 17
_diffrn_reflns_limit_h_min -17
_diffrn_reflns_limit_k_max 17
_diffrn_reflns_limit_k_min -17
_diffrn_reflns_limit_l_max 31
_diffrn_reflns_limit_l_min -31
_diffrn_reflns_number 97364
_diffrn_reflns_point_group_measured_fraction_full 0.994
_diffrn_reflns_point_group_measured_fraction_max 0.984
_diffrn_reflns_theta_full 25.242
_diffrn_reflns_theta_max 28.418
_diffrn_reflns_theta_min 1.925
_exptl_absorpt_coefficient_mu 0.355
_exptl_absorpt_correction_T_max 0.7457
_exptl_absorpt_correction_T_min 0.6736
_exptl_absorpt_correction_type multi-scan
_exptl_absorpt_process_details
;
SADABS-2016/2 (Bruker,2016/2) was used for absorption correction.
wR2(int) was 0.1024 before and 0.0452 after correction.
The Ratio of minimum to maximum transmission is 0.9033.
The \l/2 correction factor is Not present.
;
_exptl_crystal_colour colourless
_exptl_crystal_colour_primary colourless
_exptl_crystal_density_diffrn 1.241
_exptl_crystal_description block
_exptl_crystal_F_000 1440
_exptl_crystal_size_max 0.607
_exptl_crystal_size_mid 0.434
_exptl_crystal_size_min 0.414
_refine_diff_density_max 1.810
_refine_diff_density_min -0.763
_refine_diff_density_rms 0.060
_refine_ls_extinction_method none
_refine_ls_goodness_of_fit_ref 1.019
_refine_ls_hydrogen_treatment constr
_refine_ls_matrix_type full
_refine_ls_number_parameters 969
_refine_ls_number_reflns 18142
_refine_ls_number_restraints 116
_refine_ls_restrained_S_all 1.018
_refine_ls_R_factor_all 0.0490
_refine_ls_R_factor_gt 0.0452
_refine_ls_shift/su_max 0.002
_refine_ls_shift/su_mean 0.000
_refine_ls_structure_factor_coef Fsqd
_refine_ls_weighting_details 'w=1/[\s^2^(Fo^2^)+(0.0542P)^2^+3.4266P] where P=(Fo^2^+2Fc^2^)/3'
_refine_ls_weighting_scheme calc
_refine_ls_wR_factor_gt 0.1173
_refine_ls_wR_factor_ref 0.1202
_reflns_Friedel_coverage 0.000
_reflns_number_gt 16644
_reflns_number_total 18142
_reflns_threshold_expression 'I > 2\s(I)'
_cod_data_source_file d4sc02982h3.cif
_cod_data_source_block ba96a_final_a
_cod_depositor_comments 'Adding full bibliography for 1572662--1572672.cif.'
_cod_database_code 1572669
_shelx_shelxl_version_number 2018/3
_shelx_space_group_comment
;
The symmetry employed for this shelxl refinement is uniquely defined
by the following loop, which should always be used as a source of
symmetry information in preference to the above space-group names.
They are only intended as comments.
;
_shelx_estimated_absorpt_t_max 0.867
_shelx_estimated_absorpt_t_min 0.813
_olex2_refinement_description
;
1. Fixed Uiso
 At 1.2 times of:
  All C(H) groups, All C(H,H) groups
 At 1.5 times of:
  All C(H,H,H) groups
2. Restrained distances
 C99-C100 = C99-C98
 1.38 with sigma of 0.02
 C100-C101 = C101-C96 = C96-C97 = C97-C98
 1.39 with sigma of 0.02
 C99-C101 = C99-C97
 2.37 with sigma of 0.04
 C100-C96 = C96-C98
 2.41 with sigma of 0.04
 C101-C97
 2.4 with sigma of 0.04
 C99-C100 \\sim C100-C101 \\sim C101-C96 \\sim C96-C97 \\sim C97-C98 \\sim
C98-C99
 with sigma of 0.02
 C99-C101 \\sim C99-C97 \\sim C101-C97 \\sim C100-C98 \\sim C100-C96 \\sim
C96-C98
 with sigma of 0.04
3. Restrained planarity
 C99, C100, C101, C96, C97, C98
 with sigma of 0.1
4. Uiso/Uaniso restraints and constraints
C99 \\sim C100 \\sim C101 \\sim C96 \\sim C97 \\sim C98: within 2A with sigma
of 0.04 and sigma for terminal atoms of 0.08 within 2A
5. Rigid body (RIGU) restrains
 C99, C100, C101, C96, C97, C98
 with sigma for 1-2 distances of 0.004 and sigma for 1-3 distances of 0.004
6. Others
 Sof(C99)=Sof(H99)=Sof(C100)=Sof(H100)=Sof(C101)=Sof(H101)=Sof(C96)=Sof(H96)=
 Sof(C97)=Sof(H97)=Sof(C98)=Sof(H98)=1-FVAR(1)
 Sof(C93)=Sof(H93A)=Sof(H93B)=Sof(C92)=Sof(H92A)=Sof(H92B)=Sof(C91)=Sof(H91A)=
 Sof(H91B)=Sof(H91C)=Sof(C95)=Sof(H95A)=Sof(H95B)=Sof(H95C)=Sof(C94)=Sof(H94A)=
 Sof(H94B)=FVAR(1)
7.a Ternary CH refined with riding coordinates:
 C24(H24), C57(H57), C43(H43), C10(H10)
7.b Secondary CH2 refined with riding coordinates:
 C93(H93A,H93B), C92(H92A,H92B), C94(H94A,H94B)
7.c Aromatic/amide H refined with riding coordinates:
 C41(H41), C39(H39), C69(H69), C49(H49), C2(H2), C55(H55), C8(H8), C32(H32),
 C59(H59), C16(H16), C65(H65), C3(H3), C48(H48), C51(H51), C6(H6), C63(H63),
 C34(H34), C68(H68), C36(H36), C30(H30), C61(H61), C33(H33), C18(H18), C80(H80),
  C54(H54), C22(H22), C26(H26), C47(H47), C84(H84), C83(H83), C35(H35),
 C45(H45), C66(H66), C19(H19), C90(H90), C62(H62), C67(H67), C21(H21), C12(H12),
  C74(H74), C27(H27), C60(H60), C53(H53), C46(H46), C81(H81), C28(H28),
 C76(H76), C14(H14), C89(H89), C52(H52), C75(H75), C29(H29), C86(H86), C78(H78),
  C15(H15), C13(H13), C77(H77), C20(H20), C87(H87), C99(H99), C100(H100),
 C101(H101), C96(H96), C97(H97), C98(H98)
7.d Idealised Me refined as rotating group:
 C56(H56A,H56B,H56C), C23(H23A,H23B,H23C), C91(H91A,H91B,H91C), C95(H95A,H95B,
 H95C)
;
_olex2_submission_special_instructions 'No special instructions were received'

loop_
_space_group_symop_operation_xyz
'x, y, z'
'-x, -y, -z'

loop_
_atom_site_label
_atom_site_type_symbol
_atom_site_fract_x
_atom_site_fract_y
_atom_site_fract_z
_atom_site_U_iso_or_equiv
_atom_site_adp_type
_atom_site_occupancy
_atom_site_site_symmetry_order
_atom_site_calc_flag
_atom_site_refinement_flags_posn
_atom_site_refinement_flags_adp
_atom_site_refinement_flags_occupancy
_atom_site_disorder_assembly
_atom_site_disorder_group
Cu1 Cu 0.31960(2) 0.77975(2) 0.75614(2) 0.01846(6) Uani 1 1 d . . . . .
O1 O 0.20642(10) 0.91191(10) 0.73654(6) 0.0272(3) Uani 1 1 d . . . . .
N1 N 0.54702(10) 0.63585(10) 0.72034(5) 0.0149(2) Uani 1 1 d . . . . .
F2 F -0.12293(10) 1.40547(10) 0.78623(7) 0.0510(4) Uani 1 1 d . . . . .
F1 F -0.02754(13) 0.89990(12) 0.51856(6) 0.0492(3) Uani 1 1 d . . . . .
N2 N 0.51246(10) 0.59161(10) 0.80719(5) 0.0148(2) Uani 1 1 d . . . . .
C42 C 0.43002(12) 0.49682(12) 0.87599(6) 0.0164(3) Uani 1 1 d . . . . .
C1 C 0.46099(12) 0.66071(12) 0.76342(6) 0.0148(3) Uani 1 1 d . . . . .
C4 C 0.52710(12) 0.68560(12) 0.66374(6) 0.0165(3) Uani 1 1 d . . . . .
C37 C 0.45727(12) 0.58660(12) 0.86319(6) 0.0156(3) Uani 1 1 d . . . . .
C24 C 0.54593(12) 0.85026(12) 0.70207(6) 0.0172(3) Uani 1 1 d . . . . .
H24 H 0.501650 0.839745 0.737482 0.021 Uiso 1 1 calc R U . . .
C57 C 0.44772(12) 0.41112(12) 0.83056(6) 0.0170(3) Uani 1 1 d . . . . .
H57 H 0.480519 0.433955 0.794434 0.020 Uiso 1 1 calc R U . . .
C43 C 0.46752(13) 0.76580(12) 0.88876(6) 0.0178(3) Uani 1 1 d . . . . .
H43 H 0.512250 0.748520 0.850178 0.021 Uiso 1 1 calc R U . . .
C38 C 0.43720(12) 0.66890(12) 0.90352(6) 0.0165(3) Uani 1 1 d . . . . .
C58 C 0.53214(13) 0.29065(13) 0.84362(6) 0.0188(3) Uani 1 1 d . . . . .
C31 C 0.49921(13) 0.97653(12) 0.69218(6) 0.0182(3) Uani 1 1 d . . . . .
C50 C 0.54546(13) 0.77260(13) 0.93074(7) 0.0200(3) Uani 1 1 d . . . . .
C5 C 0.50240(13) 0.63041(12) 0.62215(6) 0.0185(3) Uani 1 1 d . . . . .
C9 C 0.52557(12) 0.79112(12) 0.65364(6) 0.0176(3) Uani 1 1 d . . . . .
C64 C 0.33414(13) 0.41869(12) 0.81689(7) 0.0187(3) Uani 1 1 d . . . . .
C11 C 0.38852(14) 0.52329(13) 0.61463(7) 0.0214(3) Uani 1 1 d . . . . .
C41 C 0.38094(13) 0.49166(12) 0.93153(6) 0.0183(3) Uani 1 1 d . . . . .
H41 H 0.362306 0.431351 0.941445 0.022 Uiso 1 1 calc R U . . .
C44 C 0.36414(14) 0.87841(13) 0.88190(6) 0.0198(3) Uani 1 1 d . . . . .
C39 C 0.38720(13) 0.65995(12) 0.95803(6) 0.0181(3) Uani 1 1 d . . . . .
H39 H 0.372174 0.715166 0.986019 0.022 Uiso 1 1 calc R U . . .
C69 C 0.27732(14) 0.36796(13) 0.85204(7) 0.0234(3) Uani 1 1 d . . . . .
H69 H 0.310490 0.325564 0.884867 0.028 Uiso 1 1 calc R U . . .
C56 C 0.30506(14) 0.56427(14) 1.03211(6) 0.0220(3) Uani 1 1 d . . . . .
H56A H 0.262672 0.520169 1.030498 0.033 Uiso 1 1 calc R U . . .
H56B H 0.253432 0.639606 1.046034 0.033 Uiso 1 1 calc R U . . .
H56C H 0.364282 0.527839 1.058443 0.033 Uiso 1 1 calc R U . . .
C49 C 0.38342(15) 0.97123(13) 0.86474(7) 0.0254(3) Uani 1 1 d . . . . .
H49 H 0.458842 0.963111 0.859086 0.030 Uiso 1 1 calc R U . . .
C2 C 0.64893(12) 0.55415(12) 0.73722(7) 0.0189(3) Uani 1 1 d . . . . .
H2 H 0.719889 0.523859 0.714649 0.023 Uiso 1 1 calc R U . . .
C10 C 0.49491(13) 0.52062(12) 0.63638(6) 0.0188(3) Uani 1 1 d . . . . .
H10 H 0.483727 0.517141 0.679412 0.023 Uiso 1 1 calc R U . . .
C25 C 0.66943(13) 0.79700(13) 0.71560(7) 0.0207(3) Uani 1 1 d . . . . .
C55 C 0.66234(15) 0.71171(14) 0.91929(7) 0.0257(3) Uani 1 1 d . . . . .
H55 H 0.692178 0.665382 0.886233 0.031 Uiso 1 1 calc R U . . .
C8 C 0.50113(14) 0.83949(13) 0.59932(7) 0.0212(3) Uani 1 1 d . . . . .
H8 H 0.500275 0.910550 0.591393 0.025 Uiso 1 1 calc R U . . .
C32 C 0.56587(14) 1.02608(14) 0.66599(7) 0.0227(3) Uani 1 1 d . . . . .
H32 H 0.643359 0.980757 0.653967 0.027 Uiso 1 1 calc R U . . .
C59 C 0.54598(15) 0.20629(15) 0.80612(8) 0.0290(4) Uani 1 1 d . . . . .
H59 H 0.501122 0.224510 0.774484 0.035 Uiso 1 1 calc R U . . .
C16 C 0.39014(16) 0.43684(15) 0.58317(7) 0.0272(3) Uani 1 1 d . . . . .
H16 H 0.460007 0.374279 0.572418 0.033 Uiso 1 1 calc R U . . .
C17 C 0.60430(14) 0.41764(13) 0.61877(7) 0.0211(3) Uani 1 1 d . . . . .
C40 C 0.35854(12) 0.57226(13) 0.97274(6) 0.0180(3) Uani 1 1 d . . . . .
C71 C 0.05903(14) 0.87714(14) 0.78602(8) 0.0256(3) Uani 1 1 d . . . . .
C65 C 0.28509(14) 0.47782(14) 0.76808(7) 0.0233(3) Uani 1 1 d . . . . .
H65 H 0.322905 0.512378 0.743565 0.028 Uiso 1 1 calc R U . . .
C72 C 0.04358(14) 0.82942(14) 0.82872(8) 0.0254(3) Uani 1 1 d . . . . .
C3 C 0.62714(12) 0.52629(12) 0.79207(6) 0.0181(3) Uani 1 1 d . . . . .
H3 H 0.679912 0.472495 0.815763 0.022 Uiso 1 1 calc R U . . .
C48 C 0.29374(16) 1.07530(14) 0.85584(8) 0.0294(4) Uani 1 1 d . . . . .
H48 H 0.308320 1.137339 0.843870 0.035 Uiso 1 1 calc R U . . .
C70 C 0.09135(13) 0.94091(14) 0.73909(8) 0.0243(3) Uani 1 1 d . . . . .
C51 C 0.50361(15) 0.83936(14) 0.97965(7) 0.0250(3) Uani 1 1 d . . . . .
H51 H 0.424189 0.881628 0.987920 0.030 Uiso 1 1 calc R U . . .
C6 C 0.47836(14) 0.68254(13) 0.56829(7) 0.0223(3) Uani 1 1 d . . . . .
H6 H 0.461970 0.646232 0.539198 0.027 Uiso 1 1 calc R U . . .
C63 C 0.59939(14) 0.26144(14) 0.88911(7) 0.0224(3) Uani 1 1 d . . . . .
H63 H 0.591872 0.317533 0.914939 0.027 Uiso 1 1 calc R U . . .
C34 C 0.40721(16) 1.20870(14) 0.67539(7) 0.0276(3) Uani 1 1 d . . . . .
H34 H 0.375908 1.287504 0.669758 0.033 Uiso 1 1 calc R U . . .
C68 C 0.17225(15) 0.37908(14) 0.83932(8) 0.0287(4) Uani 1 1 d . . . . .
H68 H 0.133607 0.345502 0.863968 0.034 Uiso 1 1 calc R U . . .
C36 C 0.38586(14) 1.04429(14) 0.70975(7) 0.0245(3) Uani 1 1 d . . . . .
H36 H 0.339226 1.011496 0.727232 0.029 Uiso 1 1 calc R U . . .
C30 C 0.75898(15) 0.74243(15) 0.67408(8) 0.0290(4) Uani 1 1 d . . . . .
H30 H 0.744183 0.734743 0.636005 0.035 Uiso 1 1 calc R U . . .
C7 C 0.47782(15) 0.78625(14) 0.55617(7) 0.0233(3) Uani 1 1 d . . . . .
C73 C 0.03011(14) 0.77911(14) 0.88329(7) 0.0245(3) Uani 1 1 d . . . . .
C79 C 0.05910(14) 0.92346(14) 0.68002(8) 0.0262(3) Uani 1 1 d . . . . .
C61 C 0.69018(15) 0.06754(14) 0.86050(8) 0.0285(3) Uani 1 1 d . . . . .
H61 H 0.742782 -0.008017 0.866556 0.034 Uiso 1 1 calc R U . . .
C33 C 0.51971(16) 1.14175(14) 0.65728(7) 0.0259(3) Uani 1 1 d . . . . .
H33 H 0.565544 1.174657 0.638889 0.031 Uiso 1 1 calc R U . . .
C18 C 0.65532(15) 0.33467(14) 0.65968(8) 0.0261(3) Uani 1 1 d . . . . .
H18 H 0.621733 0.343779 0.698329 0.031 Uiso 1 1 calc R U . . .
C80 C 0.13269(16) 0.91551(15) 0.63107(8) 0.0305(4) Uani 1 1 d . . . . .
H80 H 0.203505 0.915223 0.635089 0.037 Uiso 1 1 calc R U . . .
C54 C 0.73586(16) 0.71817(17) 0.95591(8) 0.0317(4) Uani 1 1 d . . . . .
H54 H 0.815381 0.676828 0.947567 0.038 Uiso 1 1 calc R U . . .
C22 C 0.65534(15) 0.40228(14) 0.56236(7) 0.0270(3) Uani 1 1 d . . . . .
H22 H 0.622555 0.458010 0.533883 0.032 Uiso 1 1 calc R U . . .
C26 C 0.69382(14) 0.80620(14) 0.77117(8) 0.0251(3) Uani 1 1 d . . . . .
H26 H 0.633543 0.842399 0.800084 0.030 Uiso 1 1 calc R U . . .
C47 C 0.18303(16) 1.08864(14) 0.86440(8) 0.0308(4) Uani 1 1 d . . . . .
H47 H 0.121735 1.159594 0.858287 0.037 Uiso 1 1 calc R U . . .
C84 C -0.04429(15) 0.92318(15) 0.67348(8) 0.0294(4) Uani 1 1 d . . . . .
H84 H -0.094984 0.928469 0.706571 0.035 Uiso 1 1 calc R U . . .
C83 C -0.07412(17) 0.91524(16) 0.61911(9) 0.0341(4) Uani 1 1 d . . . . .
H83 H -0.144515 0.914963 0.614632 0.041 Uiso 1 1 calc R U . . .
C35 C 0.34053(16) 1.15998(15) 0.70181(8) 0.0307(4) Uani 1 1 d . . . . .
H35 H 0.263521 1.205735 0.714559 0.037 Uiso 1 1 calc R U . . .
C45 C 0.25272(15) 0.89286(14) 0.89027(8) 0.0259(3) Uani 1 1 d . . . . .
H45 H 0.237789 0.830840 0.901767 0.031 Uiso 1 1 calc R U . . .
C66 C 0.18106(15) 0.48674(15) 0.75488(8) 0.0291(4) Uani 1 1 d . . . . .
H66 H 0.149421 0.525839 0.721021 0.035 Uiso 1 1 calc R U . . .
C19 C 0.75466(17) 0.23867(15) 0.64487(9) 0.0326(4) Uani 1 1 d . . . . .
H19 H 0.788591 0.183320 0.673335 0.039 Uiso 1 1 calc R U . . .
C90 C 0.06877(15) 1.13779(15) 0.72373(9) 0.0317(4) Uani 1 1 d . . . . .
H90 H 0.133616 1.107080 0.696664 0.038 Uiso 1 1 calc R U . . .
C62 C 0.67826(15) 0.15041(15) 0.89754(8) 0.0275(3) Uani 1 1 d . . . . .
H62 H 0.723856 0.131890 0.928890 0.033 Uiso 1 1 calc R U . . .
C67 C 0.12369(15) 0.43900(15) 0.79081(9) 0.0307(4) Uani 1 1 d . . . . .
H67 H 0.051784 0.447083 0.782398 0.037 Uiso 1 1 calc R U . . .
C21 C 0.75385(17) 0.30606(16) 0.54740(9) 0.0336(4) Uani 1 1 d . . . . .
H21 H 0.787266 0.296262 0.508709 0.040 Uiso 1 1 calc R U . . .
C12 C 0.28433(15) 0.61454(15) 0.62976(8) 0.0271(3) Uani 1 1 d . . . . .
H12 H 0.282094 0.674313 0.651080 0.032 Uiso 1 1 calc R U . . .
C74 C 0.07865(15) 0.66264(15) 0.89105(8) 0.0287(3) Uani 1 1 d . . . . .
H74 H 0.118410 0.615056 0.859205 0.034 Uiso 1 1 calc R U . . .
C27 C 0.80509(16) 0.76319(16) 0.78490(9) 0.0331(4) Uani 1 1 d . . . . .
H27 H 0.820308 0.770444 0.822945 0.040 Uiso 1 1 calc R U . . .
C60 C 0.62442(17) 0.09617(15) 0.81447(9) 0.0343(4) Uani 1 1 d . . . . .
H60 H 0.632994 0.040056 0.788384 0.041 Uiso 1 1 calc R U . . .
C85 C 0.02597(14) 1.06766(14) 0.75192(8) 0.0255(3) Uani 1 1 d . . . . .
C53 C 0.69291(17) 0.78496(17) 1.00454(8) 0.0326(4) Uani 1 1 d . . . . .
H53 H 0.742910 0.789578 1.029467 0.039 Uiso 1 1 calc R U . . .
C46 C 0.16256(16) 0.99771(15) 0.88193(9) 0.0314(4) Uani 1 1 d . . . . .
H46 H 0.086905 1.006645 0.888317 0.038 Uiso 1 1 calc R U . . .
C81 C 0.10369(18) 0.90801(17) 0.57644(9) 0.0356(4) Uani 1 1 d . . . . .
H81 H 0.153598 0.903152 0.543066 0.043 Uiso 1 1 calc R U . . .
C28 C 0.89374(16) 0.70983(16) 0.74329(10) 0.0374(4) Uani 1 1 d . . . . .
H28 H 0.969831 0.680973 0.752535 0.045 Uiso 1 1 calc R U . . .
C76 C 0.01176(17) 0.6850(2) 0.99172(9) 0.0387(4) Uani 1 1 d . . . . .
H76 H 0.006058 0.652973 1.028632 0.046 Uiso 1 1 calc R U . . .
C14 C 0.18645(18) 0.53210(19) 0.58275(9) 0.0372(4) Uani 1 1 d . . . . .
H14 H 0.118109 0.534621 0.572022 0.045 Uiso 1 1 calc R U . . .
C89 C 0.01808(16) 1.25151(16) 0.73465(10) 0.0369(4) Uani 1 1 d . . . . .
H89 H 0.047239 1.299180 0.715361 0.044 Uiso 1 1 calc R U . . .
C52 C 0.57703(17) 0.84479(16) 1.01660(8) 0.0301(4) Uani 1 1 d . . . . .
H52 H 0.547433 0.889706 1.050167 0.036 Uiso 1 1 calc R U . . .
C82 C 0.00104(19) 0.90780(17) 0.57188(9) 0.0356(4) Uani 1 1 d . . . . .
C75 C 0.06900(17) 0.61649(18) 0.94488(9) 0.0358(4) Uani 1 1 d . . . . .
H75 H 0.101796 0.537453 0.949702 0.043 Uiso 1 1 calc R U . . .
C29 C 0.87084(16) 0.69886(16) 0.68830(10) 0.0380(4) Uani 1 1 d . . . . .
H29 H 0.931539 0.661368 0.659794 0.046 Uiso 1 1 calc R U . . .
C86 C -0.07046(15) 1.11388(15) 0.78992(9) 0.0326(4) Uani 1 1 d . . . . .
H86 H -0.101928 1.067233 0.808177 0.039 Uiso 1 1 calc R U . . .
C23 C 0.45053(19) 0.84135(16) 0.49789(7) 0.0327(4) Uani 1 1 d . . . . .
H23A H 0.417683 0.922810 0.501920 0.049 Uiso 1 1 calc R U . . .
H23B H 0.396152 0.821266 0.482251 0.049 Uiso 1 1 calc R U . . .
H23C H 0.520033 0.815758 0.471635 0.049 Uiso 1 1 calc R U . . .
C78 C -0.02894(16) 0.84745(17) 0.93085(9) 0.0330(4) Uani 1 1 d . . . . .
H78 H -0.063538 0.926540 0.926195 0.040 Uiso 1 1 calc R U . . .
C15 C 0.28892(19) 0.44197(18) 0.56734(9) 0.0354(4) Uani 1 1 d . . . . .
H15 H 0.290652 0.382764 0.545733 0.043 Uiso 1 1 calc R U . . .
C13 C 0.18402(16) 0.61885(17) 0.61398(9) 0.0333(4) Uani 1 1 d . . . . .
H13 H 0.113899 0.681193 0.624593 0.040 Uiso 1 1 calc R U . . .
C77 C -0.03720(18) 0.8004(2) 0.98464(9) 0.0393(5) Uani 1 1 d . . . . .
H77 H -0.076520 0.847343 1.016756 0.047 Uiso 1 1 calc R U . . .
C20 C 0.80370(17) 0.22431(16) 0.58848(9) 0.0361(4) Uani 1 1 d . . . . .
H20 H 0.871070 0.158857 0.578021 0.043 Uiso 1 1 calc R U . . .
C88 C -0.07525(15) 1.29365(15) 0.77397(10) 0.0370(4) Uani 1 1 d . . . . .
C87 C -0.12222(16) 1.22841(16) 0.80182(10) 0.0387(5) Uani 1 1 d . . . . .
H87 H -0.187832 1.260203 0.828322 0.046 Uiso 1 1 calc R U . . .
C93 C -0.0671(4) 0.6966(5) 0.4323(2) 0.0475(14) Uani 0.752(4) 1 d . . P A 1
H93A H -0.045962 0.757026 0.418551 0.057 Uiso 0.752(4) 1 calc R U P A 1
H93B H -0.109077 0.685578 0.402553 0.057 Uiso 0.752(4) 1 calc R U P A 1
C92 C 0.0411(3) 0.5886(3) 0.43863(14) 0.0467(8) Uani 0.752(4) 1 d . . P A 1
H92A H 0.084942 0.600475 0.467164 0.056 Uiso 0.752(4) 1 calc R U P A 1
H92B H 0.020262 0.528757 0.453858 0.056 Uiso 0.752(4) 1 calc R U P A 1
C91 C 0.1126(3) 0.5514(3) 0.38491(14) 0.0523(9) Uani 0.752(4) 1 d . . P A 1
H91A H 0.071663 0.534456 0.357242 0.079 Uiso 0.752(4) 1 calc R U P A 1
H91B H 0.181737 0.484036 0.392094 0.079 Uiso 0.752(4) 1 calc R U P A 1
H91C H 0.132478 0.610720 0.369127 0.079 Uiso 0.752(4) 1 calc R U P A 1
C95 C -0.2470(5) 0.8411(5) 0.4810(3) 0.0749(18) Uani 0.752(4) 1 d . . P A 1
H95A H -0.292669 0.831656 0.453231 0.112 Uiso 0.752(4) 1 calc R U P A 1
H95B H -0.224078 0.899373 0.466970 0.112 Uiso 0.752(4) 1 calc R U P A 1
H95C H -0.291853 0.863114 0.518361 0.112 Uiso 0.752(4) 1 calc R U P A 1
C94 C -0.1449(3) 0.7341(3) 0.48758(17) 0.0538(9) Uani 0.752(4) 1 d . . P A 1
H94A H -0.168749 0.675191 0.500609 0.065 Uiso 0.752(4) 1 calc R U P A 1
H94B H -0.102327 0.742630 0.517866 0.065 Uiso 0.752(4) 1 calc R U P A 1
C99 C -0.2288(12) 0.8029(11) 0.4992(5) 0.052(3) Uani 0.248(4) 1 d D U P A 2
H99 H -0.293769 0.846069 0.524300 0.062 Uiso 0.248(4) 1 calc R U P A 2
C100 C -0.1313(12) 0.7267(14) 0.5201(5) 0.167(12) Uani 0.248(4) 1 d D U P A 2
H100 H -0.125108 0.720064 0.560531 0.201 Uiso 0.248(4) 1 calc R U P A 2
C101 C -0.0419(11) 0.6596(15) 0.4827(5) 0.129(9) Uani 0.248(4) 1 d D U P A 2
H101 H 0.025260 0.606313 0.498026 0.155 Uiso 0.248(4) 1 calc R U P A 2
C96 C -0.0457(11) 0.6664(12) 0.4243(5) 0.041(3) Uani 0.248(4) 1 d D U P A 2
H96 H 0.018721 0.623050 0.398990 0.049 Uiso 0.248(4) 1 calc R U P A 2
C97 C -0.1475(9) 0.7392(10) 0.4034(4) 0.062(3) Uani 0.248(4) 1 d D U P A 2
H97 H -0.159695 0.736646 0.364191 0.074 Uiso 0.248(4) 1 calc R U P A 2
C98 C -0.2297(13) 0.8147(11) 0.4405(5) 0.094(6) Uani 0.248(4) 1 d D U P A 2
H98 H -0.289571 0.877751 0.424990 0.113 Uiso 0.248(4) 1 calc R U P A 2

loop_
_atom_site_aniso_label
_atom_site_aniso_U_11
_atom_site_aniso_U_22
_atom_site_aniso_U_33
_atom_site_aniso_U_23
_atom_site_aniso_U_13
_atom_site_aniso_U_12
Cu1 0.01593(9) 0.01725(9) 0.01936(9) 0.00069(7) -0.00176(6) -0.00480(7)
O1 0.0167(5) 0.0220(6) 0.0398(7) 0.0061(5) -0.0041(5) -0.0062(4)
N1 0.0167(5) 0.0140(5) 0.0145(5) -0.0007(4) -0.0004(4) -0.0073(4)
F2 0.0250(6) 0.0218(5) 0.1005(11) -0.0104(6) 0.0025(6) -0.0058(4)
F1 0.0672(9) 0.0569(8) 0.0360(6) 0.0056(6) -0.0146(6) -0.0372(7)
N2 0.0162(5) 0.0139(5) 0.0151(5) -0.0005(4) -0.0011(4) -0.0072(4)
C42 0.0192(6) 0.0156(6) 0.0160(6) -0.0003(5) -0.0030(5) -0.0087(5)
C1 0.0173(6) 0.0132(6) 0.0155(6) -0.0011(5) -0.0010(5) -0.0081(5)
C4 0.0185(6) 0.0157(6) 0.0146(6) -0.0004(5) 0.0008(5) -0.0073(5)
C37 0.0164(6) 0.0157(6) 0.0141(6) 0.0009(5) -0.0018(5) -0.0067(5)
C24 0.0198(7) 0.0156(6) 0.0178(6) -0.0007(5) -0.0003(5) -0.0096(5)
C57 0.0219(7) 0.0162(6) 0.0156(6) -0.0010(5) -0.0013(5) -0.0108(5)
C43 0.0237(7) 0.0151(6) 0.0175(6) -0.0006(5) -0.0018(5) -0.0111(6)
C38 0.0191(6) 0.0140(6) 0.0177(6) 0.0008(5) -0.0033(5) -0.0081(5)
C58 0.0199(7) 0.0177(7) 0.0196(7) -0.0013(5) 0.0003(5) -0.0094(6)
C31 0.0238(7) 0.0159(7) 0.0165(6) -0.0015(5) -0.0017(5) -0.0101(6)
C50 0.0266(7) 0.0179(7) 0.0203(7) 0.0026(5) -0.0045(6) -0.0141(6)
C5 0.0223(7) 0.0160(7) 0.0171(6) -0.0014(5) 0.0007(5) -0.0087(5)
C9 0.0189(6) 0.0163(7) 0.0176(6) -0.0016(5) 0.0013(5) -0.0082(5)
C64 0.0222(7) 0.0139(6) 0.0207(7) -0.0033(5) -0.0027(5) -0.0081(5)
C11 0.0283(8) 0.0219(7) 0.0185(7) 0.0039(6) -0.0041(6) -0.0153(6)
C41 0.0221(7) 0.0175(7) 0.0185(7) 0.0010(5) -0.0019(5) -0.0115(6)
C44 0.0280(8) 0.0159(7) 0.0164(6) -0.0013(5) -0.0034(5) -0.0100(6)
C39 0.0224(7) 0.0165(7) 0.0161(6) -0.0015(5) -0.0024(5) -0.0090(6)
C69 0.0270(8) 0.0180(7) 0.0283(8) 0.0010(6) -0.0043(6) -0.0123(6)
C56 0.0276(8) 0.0248(8) 0.0166(7) -0.0012(6) 0.0010(6) -0.0148(6)
C49 0.0317(8) 0.0180(7) 0.0267(8) -0.0013(6) 0.0018(6) -0.0122(6)
C2 0.0171(6) 0.0165(7) 0.0218(7) -0.0009(5) -0.0006(5) -0.0063(5)
C10 0.0255(7) 0.0164(7) 0.0164(6) -0.0009(5) -0.0017(5) -0.0109(6)
C25 0.0206(7) 0.0154(7) 0.0279(8) 0.0004(6) -0.0014(6) -0.0097(6)
C55 0.0276(8) 0.0252(8) 0.0265(8) 0.0014(6) -0.0046(6) -0.0132(7)
C8 0.0290(8) 0.0170(7) 0.0186(7) 0.0000(5) 0.0003(6) -0.0116(6)
C32 0.0271(8) 0.0207(7) 0.0227(7) -0.0013(6) 0.0014(6) -0.0134(6)
C59 0.0321(9) 0.0228(8) 0.0299(8) -0.0066(7) -0.0100(7) -0.0080(7)
C16 0.0382(9) 0.0250(8) 0.0248(8) 0.0015(6) -0.0058(7) -0.0192(7)
C17 0.0270(7) 0.0162(7) 0.0230(7) -0.0027(6) -0.0015(6) -0.0119(6)
C40 0.0193(7) 0.0191(7) 0.0160(6) 0.0013(5) -0.0020(5) -0.0090(5)
C71 0.0218(7) 0.0212(7) 0.0330(9) 0.0007(6) -0.0034(6) -0.0088(6)
C65 0.0253(8) 0.0225(7) 0.0202(7) -0.0018(6) -0.0024(6) -0.0085(6)
C72 0.0227(7) 0.0218(8) 0.0325(9) -0.0018(6) -0.0028(6) -0.0104(6)
C3 0.0167(6) 0.0149(6) 0.0209(7) 0.0002(5) -0.0024(5) -0.0051(5)
C48 0.0413(10) 0.0161(7) 0.0293(8) 0.0006(6) -0.0003(7) -0.0121(7)
C70 0.0195(7) 0.0203(7) 0.0319(8) 0.0036(6) -0.0026(6) -0.0080(6)
C51 0.0306(8) 0.0269(8) 0.0230(7) -0.0019(6) -0.0036(6) -0.0171(7)
C6 0.0318(8) 0.0203(7) 0.0163(7) -0.0021(6) -0.0015(6) -0.0129(6)
C63 0.0249(7) 0.0210(7) 0.0210(7) -0.0028(6) -0.0022(6) -0.0095(6)
C34 0.0416(10) 0.0169(7) 0.0251(8) 0.0016(6) -0.0062(7) -0.0130(7)
C68 0.0261(8) 0.0221(8) 0.0414(10) -0.0023(7) -0.0022(7) -0.0138(7)
C36 0.0239(8) 0.0190(7) 0.0298(8) 0.0011(6) 0.0008(6) -0.0096(6)
C30 0.0252(8) 0.0256(8) 0.0367(9) -0.0065(7) 0.0033(7) -0.0123(7)
C7 0.0328(8) 0.0208(7) 0.0161(7) 0.0006(6) -0.0013(6) -0.0120(6)
C73 0.0212(7) 0.0264(8) 0.0283(8) -0.0018(6) -0.0017(6) -0.0126(6)
C79 0.0248(8) 0.0183(7) 0.0330(9) 0.0031(6) -0.0024(6) -0.0077(6)
C61 0.0251(8) 0.0188(7) 0.0363(9) -0.0008(7) -0.0014(7) -0.0051(6)
C33 0.0391(9) 0.0232(8) 0.0223(7) 0.0020(6) -0.0025(6) -0.0202(7)
C18 0.0326(9) 0.0195(7) 0.0265(8) 0.0005(6) -0.0023(6) -0.0121(7)
C80 0.0306(9) 0.0262(8) 0.0350(9) 0.0010(7) -0.0005(7) -0.0135(7)
C54 0.0279(8) 0.0379(10) 0.0338(9) 0.0046(8) -0.0081(7) -0.0177(8)
C22 0.0344(9) 0.0227(8) 0.0235(8) -0.0021(6) 0.0000(6) -0.0125(7)
C26 0.0256(8) 0.0215(7) 0.0307(8) 0.0017(6) -0.0057(6) -0.0121(6)
C47 0.0357(9) 0.0178(7) 0.0337(9) -0.0007(7) -0.0098(7) -0.0057(7)
C84 0.0262(8) 0.0247(8) 0.0368(9) 0.0033(7) -0.0035(7) -0.0111(7)
C83 0.0337(9) 0.0290(9) 0.0433(10) 0.0058(8) -0.0107(8) -0.0162(8)
C35 0.0292(8) 0.0196(8) 0.0369(9) 0.0006(7) 0.0001(7) -0.0057(7)
C45 0.0282(8) 0.0201(7) 0.0324(8) 0.0009(6) -0.0072(6) -0.0124(6)
C66 0.0265(8) 0.0286(9) 0.0278(8) -0.0028(7) -0.0086(6) -0.0064(7)
C19 0.0362(9) 0.0190(8) 0.0394(10) 0.0027(7) -0.0058(8) -0.0090(7)
C90 0.0236(8) 0.0239(8) 0.0453(10) 0.0012(7) 0.0002(7) -0.0094(7)
C62 0.0259(8) 0.0261(8) 0.0261(8) 0.0008(6) -0.0045(6) -0.0071(7)
C67 0.0234(8) 0.0268(8) 0.0426(10) -0.0072(7) -0.0081(7) -0.0098(7)
C21 0.0383(10) 0.0273(9) 0.0325(9) -0.0086(7) 0.0077(7) -0.0134(8)
C12 0.0303(8) 0.0246(8) 0.0284(8) 0.0020(6) -0.0046(6) -0.0138(7)
C74 0.0275(8) 0.0272(8) 0.0296(8) -0.0008(7) -0.0007(6) -0.0109(7)
C27 0.0317(9) 0.0276(9) 0.0441(10) 0.0061(8) -0.0149(8) -0.0151(7)
C60 0.0353(9) 0.0205(8) 0.0436(11) -0.0117(7) -0.0079(8) -0.0068(7)
C85 0.0194(7) 0.0211(7) 0.0343(9) 0.0030(6) -0.0058(6) -0.0069(6)
C53 0.0405(10) 0.0427(10) 0.0286(9) 0.0074(8) -0.0131(7) -0.0296(9)
C46 0.0272(8) 0.0237(8) 0.0431(10) -0.0012(7) -0.0091(7) -0.0095(7)
C81 0.0418(10) 0.0326(10) 0.0340(10) 0.0013(8) 0.0015(8) -0.0192(8)
C28 0.0235(8) 0.0249(9) 0.0647(14) 0.0039(9) -0.0113(8) -0.0104(7)
C76 0.0339(10) 0.0593(13) 0.0269(9) 0.0051(9) -0.0025(7) -0.0249(9)
C14 0.0395(10) 0.0473(11) 0.0380(10) 0.0142(9) -0.0171(8) -0.0296(9)
C89 0.0254(8) 0.0234(9) 0.0622(13) 0.0033(8) -0.0022(8) -0.0117(7)
C52 0.0430(10) 0.0347(9) 0.0232(8) -0.0015(7) -0.0062(7) -0.0258(8)
C82 0.0467(11) 0.0299(9) 0.0330(9) 0.0039(7) -0.0088(8) -0.0186(8)
C75 0.0324(9) 0.0362(10) 0.0358(10) 0.0074(8) -0.0034(7) -0.0131(8)
C29 0.0218(8) 0.0287(9) 0.0609(13) -0.0087(9) 0.0066(8) -0.0101(7)
C86 0.0216(8) 0.0240(8) 0.0482(11) 0.0030(8) 0.0004(7) -0.0077(7)
C23 0.0567(12) 0.0265(9) 0.0193(8) 0.0044(6) -0.0084(7) -0.0217(8)
C78 0.0307(9) 0.0325(9) 0.0372(10) -0.0087(8) 0.0032(7) -0.0156(7)
C15 0.0500(11) 0.0380(10) 0.0333(9) 0.0032(8) -0.0133(8) -0.0312(9)
C13 0.0296(9) 0.0341(9) 0.0374(10) 0.0097(8) -0.0078(7) -0.0153(8)
C77 0.0369(10) 0.0544(13) 0.0315(9) -0.0137(9) 0.0063(8) -0.0250(9)
C20 0.0336(9) 0.0212(8) 0.0472(11) -0.0071(8) 0.0040(8) -0.0074(7)
C88 0.0212(8) 0.0197(8) 0.0657(14) -0.0039(8) -0.0044(8) -0.0047(6)
C87 0.0208(8) 0.0269(9) 0.0606(13) -0.0033(9) 0.0039(8) -0.0048(7)
C93 0.045(2) 0.055(3) 0.048(2) -0.0096(19) -0.0031(17) -0.0260(19)
C92 0.0536(18) 0.0527(19) 0.0483(17) 0.0128(14) -0.0156(14) -0.0356(16)
C91 0.080(2) 0.0457(18) 0.0463(17) 0.0004(14) -0.0086(16) -0.0402(18)
C95 0.053(3) 0.064(3) 0.105(5) -0.018(3) 0.021(3) -0.028(2)
C94 0.054(2) 0.058(2) 0.058(2) -0.0092(17) 0.0094(16) -0.0347(18)
C99 0.058(7) 0.059(8) 0.052(6) -0.018(5) 0.008(5) -0.040(6)
C100 0.140(13) 0.208(19) 0.027(6) 0.002(9) 0.002(7) 0.036(12)
C101 0.076(9) 0.163(15) 0.046(6) 0.003(8) -0.019(5) 0.041(9)
C96 0.059(6) 0.040(7) 0.041(5) -0.002(5) 0.011(4) -0.041(5)
C97 0.061(6) 0.077(7) 0.042(5) 0.000(4) -0.003(4) -0.026(5)
C98 0.114(10) 0.065(8) 0.046(6) 0.013(5) 0.028(6) 0.004(7)

loop_
_atom_type_symbol
_atom_type_description
_atom_type_scat_dispersion_real
_atom_type_scat_dispersion_imag
_atom_type_scat_source
C C 0.0033 0.0016 'International Tables Vol C Tables 4.2.6.8 and 6.1.1.4'
H H 0.0000 0.0000 'International Tables Vol C Tables 4.2.6.8 and 6.1.1.4'
Cu Cu 0.3201 1.2651 'International Tables Vol C Tables 4.2.6.8 and 6.1.1.4'
F F 0.0171 0.0103 'International Tables Vol C Tables 4.2.6.8 and 6.1.1.4'
N N 0.0061 0.0033 'International Tables Vol C Tables 4.2.6.8 and 6.1.1.4'
O O 0.0106 0.0060 'International Tables Vol C Tables 4.2.6.8 and 6.1.1.4'

loop_
_geom_angle_atom_site_label_1
_geom_angle_atom_site_label_2
_geom_angle_atom_site_label_3
_geom_angle
_geom_angle_site_symmetry_1
_geom_angle_site_symmetry_3
_geom_angle_publ_flag
O1 Cu1 C1 163.44(6) . . ?
C70 O1 Cu1 128.06(10) . . ?
C1 N1 C4 121.63(12) . . ?
C1 N1 C2 111.94(12) . . ?
C2 N1 C4 126.29(12) . . ?
C1 N2 C37 124.97(12) . . ?
C1 N2 C3 111.88(12) . . ?
C3 N2 C37 123.14(12) . . ?
C37 C42 C57 121.69(13) . . ?
C41 C42 C37 117.31(13) . . ?
C41 C42 C57 120.94(13) . . ?
N1 C1 Cu1 121.11(10) . . ?
N2 C1 Cu1 135.06(11) . . ?
N2 C1 N1 103.24(12) . . ?
C5 C4 N1 118.56(13) . . ?
C5 C4 C9 122.44(13) . . ?
C9 C4 N1 118.85(13) . . ?
C42 C37 N2 118.65(13) . . ?
C38 C37 N2 118.66(13) . . ?
C38 C37 C42 122.63(13) . . ?
C31 C24 H24 106.1 . . ?
C31 C24 C25 112.37(12) . . ?
C9 C24 H24 106.1 . . ?
C9 C24 C31 112.68(12) . . ?
C9 C24 C25 112.78(12) . . ?
C25 C24 H24 106.1 . . ?
C42 C57 H57 106.1 . . ?
C42 C57 C58 115.22(12) . . ?
C42 C57 C64 110.59(12) . . ?
C58 C57 H57 106.1 . . ?
C64 C57 H57 106.1 . . ?
C64 C57 C58 111.98(12) . . ?
C38 C43 H43 106.2 . . ?
C38 C43 C50 111.95(12) . . ?
C38 C43 C44 113.48(12) . . ?
C50 C43 H43 106.2 . . ?
C50 C43 C44 112.09(12) . . ?
C44 C43 H43 106.2 . . ?
C37 C38 C43 121.82(13) . . ?
C39 C38 C37 117.52(13) . . ?
C39 C38 C43 120.66(13) . . ?
C59 C58 C57 118.31(14) . . ?
C63 C58 C57 123.51(14) . . ?
C63 C58 C59 118.11(15) . . ?
C32 C31 C24 122.27(14) . . ?
C36 C31 C24 118.75(13) . . ?
C36 C31 C32 118.98(14) . . ?
C55 C50 C43 119.16(14) . . ?
C51 C50 C43 122.14(14) . . ?
C51 C50 C55 118.69(15) . . ?
C4 C5 C10 120.92(13) . . ?
C4 C5 C6 117.66(14) . . ?
C6 C5 C10 121.32(13) . . ?
C4 C9 C24 119.88(13) . . ?
C8 C9 C4 117.66(14) . . ?
C8 C9 C24 122.42(13) . . ?
C69 C64 C57 121.85(14) . . ?
C65 C64 C57 119.55(14) . . ?
C65 C64 C69 118.60(15) . . ?
C16 C11 C10 123.02(15) . . ?
C16 C11 C12 118.72(16) . . ?
C12 C11 C10 118.18(14) . . ?
C42 C41 H41 119.0 . . ?
C40 C41 C42 121.93(14) . . ?
C40 C41 H41 119.0 . . ?
C49 C44 C43 117.84(14) . . ?
C45 C44 C43 123.84(14) . . ?
C45 C44 C49 118.31(15) . . ?
C38 C39 H39 119.0 . . ?
C38 C39 C40 121.92(14) . . ?
C40 C39 H39 119.0 . . ?
C64 C69 H69 119.8 . . ?
C68 C69 C64 120.48(16) . . ?
C68 C69 H69 119.8 . . ?
H56A C56 H56B 109.5 . . ?
H56A C56 H56C 109.5 . . ?
H56B C56 H56C 109.5 . . ?
C40 C56 H56A 109.5 . . ?
C40 C56 H56B 109.5 . . ?
C40 C56 H56C 109.5 . . ?
C44 C49 H49 119.5 . . ?
C48 C49 C44 120.99(16) . . ?
C48 C49 H49 119.5 . . ?
N1 C2 H2 126.9 . . ?
C3 C2 N1 106.28(13) . . ?
C3 C2 H2 126.9 . . ?
C5 C10 C11 110.72(12) . . ?
C5 C10 H10 105.8 . . ?
C11 C10 H10 105.8 . . ?
C17 C10 C5 113.17(13) . . ?
C17 C10 C11 114.77(13) . . ?
C17 C10 H10 105.8 . . ?
C30 C25 C24 122.51(15) . . ?
C30 C25 C26 118.59(15) . . ?
C26 C25 C24 118.86(14) . . ?
C50 C55 H55 119.7 . . ?
C50 C55 C54 120.63(17) . . ?
C54 C55 H55 119.7 . . ?
C9 C8 H8 119.1 . . ?
C9 C8 C7 121.71(14) . . ?
C7 C8 H8 119.1 . . ?
C31 C32 H32 119.7 . . ?
C31 C32 C33 120.52(15) . . ?
C33 C32 H32 119.7 . . ?
C58 C59 H59 119.5 . . ?
C60 C59 C58 120.93(16) . . ?
C60 C59 H59 119.5 . . ?
C11 C16 H16 120.0 . . ?
C11 C16 C15 120.02(18) . . ?
C15 C16 H16 120.0 . . ?
C18 C17 C10 119.74(14) . . ?
C22 C17 C10 122.01(14) . . ?
C22 C17 C18 118.25(15) . . ?
C41 C40 C39 118.69(13) . . ?
C41 C40 C56 120.47(14) . . ?
C39 C40 C56 120.83(13) . . ?
C72 C71 C70 169.84(18) . . ?
C64 C65 H65 119.7 . . ?
C64 C65 C66 120.69(16) . . ?
C66 C65 H65 119.7 . . ?
C71 C72 C73 173.51(18) . . ?
N2 C3 H3 126.7 . . ?
C2 C3 N2 106.66(13) . . ?
C2 C3 H3 126.7 . . ?
C49 C48 H48 119.9 . . ?
C47 C48 C49 120.14(16) . . ?
C47 C48 H48 119.9 . . ?
O1 C70 C71 110.51(13) . . ?
O1 C70 C79 110.59(14) . . ?
O1 C70 C85 107.79(13) . . ?
C71 C70 C79 111.91(14) . . ?
C71 C70 C85 109.23(14) . . ?
C79 C70 C85 106.63(13) . . ?
C50 C51 H51 119.7 . . ?
C50 C51 C52 120.68(17) . . ?
C52 C51 H51 119.7 . . ?
C5 C6 H6 119.1 . . ?
C7 C6 C5 121.72(14) . . ?
C7 C6 H6 119.1 . . ?
C58 C63 H63 119.5 . . ?
C58 C63 C62 120.91(15) . . ?
C62 C63 H63 119.5 . . ?
C33 C34 H34 120.2 . . ?
C33 C34 C35 119.61(16) . . ?
C35 C34 H34 120.2 . . ?
C69 C68 H68 119.8 . . ?
C67 C68 C69 120.41(17) . . ?
C67 C68 H68 119.8 . . ?
C31 C36 H36 119.8 . . ?
C31 C36 C35 120.32(15) . . ?
C35 C36 H36 119.8 . . ?
C25 C30 H30 119.9 . . ?
C25 C30 C29 120.13(18) . . ?
C29 C30 H30 119.9 . . ?
C8 C7 C23 120.46(15) . . ?
C6 C7 C8 118.78(14) . . ?
C6 C7 C23 120.75(15) . . ?
C74 C73 C72 121.65(16) . . ?
C74 C73 C78 118.69(17) . . ?
C78 C73 C72 119.61(16) . . ?
C80 C79 C70 118.64(16) . . ?
C80 C79 C84 118.96(17) . . ?
C84 C79 C70 122.25(16) . . ?
C62 C61 H61 120.4 . . ?
C62 C61 C60 119.12(16) . . ?
C60 C61 H61 120.4 . . ?
C32 C33 H33 119.9 . . ?
C34 C33 C32 120.16(15) . . ?
C34 C33 H33 119.9 . . ?
C17 C18 H18 119.4 . . ?
C19 C18 C17 121.24(17) . . ?
C19 C18 H18 119.4 . . ?
C79 C80 H80 119.6 . . ?
C81 C80 C79 120.81(18) . . ?
C81 C80 H80 119.6 . . ?
C55 C54 H54 120.0 . . ?
C53 C54 C55 120.03(17) . . ?
C53 C54 H54 120.0 . . ?
C17 C22 H22 119.7 . . ?
C21 C22 C17 120.58(16) . . ?
C21 C22 H22 119.7 . . ?
C25 C26 H26 119.5 . . ?
C27 C26 C25 120.94(17) . . ?
C27 C26 H26 119.5 . . ?
C48 C47 H47 120.2 . . ?
C46 C47 C48 119.53(16) . . ?
C46 C47 H47 120.2 . . ?
C79 C84 H84 119.6 . . ?
C83 C84 C79 120.80(18) . . ?
C83 C84 H84 119.6 . . ?
C84 C83 H83 120.8 . . ?
C82 C83 C84 118.32(18) . . ?
C82 C83 H83 120.8 . . ?
C34 C35 C36 120.39(17) . . ?
C34 C35 H35 119.8 . . ?
C36 C35 H35 119.8 . . ?
C44 C45 H45 119.6 . . ?
C44 C45 C46 120.70(16) . . ?
C46 C45 H45 119.6 . . ?
C65 C66 H66 119.8 . . ?
C67 C66 C65 120.38(16) . . ?
C67 C66 H66 119.8 . . ?
C18 C19 H19 120.1 . . ?
C20 C19 C18 119.74(17) . . ?
C20 C19 H19 120.1 . . ?
C85 C90 H90 119.5 . . ?
C89 C90 H90 119.5 . . ?
C89 C90 C85 120.92(18) . . ?
C63 C62 H62 119.8 . . ?
C61 C62 C63 120.38(16) . . ?
C61 C62 H62 119.8 . . ?
C68 C67 H67 120.3 . . ?
C66 C67 C68 119.39(16) . . ?
C66 C67 H67 120.3 . . ?
C22 C21 H21 119.7 . . ?
C20 C21 C22 120.58(17) . . ?
C20 C21 H21 119.7 . . ?
C11 C12 H12 119.6 . . ?
C13 C12 C11 120.89(17) . . ?
C13 C12 H12 119.6 . . ?
C73 C74 H74 119.8 . . ?
C75 C74 C73 120.39(17) . . ?
C75 C74 H74 119.8 . . ?
C26 C27 H27 119.9 . . ?
C28 C27 C26 120.17(19) . . ?
C28 C27 H27 119.9 . . ?
C59 C60 H60 119.7 . . ?
C61 C60 C59 120.54(16) . . ?
C61 C60 H60 119.7 . . ?
C90 C85 C70 117.31(15) . . ?
C86 C85 C70 123.70(15) . . ?
C86 C85 C90 118.98(16) . . ?
C54 C53 H53 120.1 . . ?
C52 C53 C54 119.78(16) . . ?
C52 C53 H53 120.1 . . ?
C47 C46 C45 120.33(17) . . ?
C47 C46 H46 119.8 . . ?
C45 C46 H46 119.8 . . ?
C80 C81 H81 120.8 . . ?
C82 C81 C80 118.40(18) . . ?
C82 C81 H81 120.8 . . ?
C27 C28 H28 120.2 . . ?
C29 C28 C27 119.52(17) . . ?
C29 C28 H28 120.2 . . ?
C75 C76 H76 120.0 . . ?
C75 C76 C77 119.91(19) . . ?
C77 C76 H76 120.0 . . ?
C15 C14 H14 120.2 . . ?
C15 C14 C13 119.58(18) . . ?
C13 C14 H14 120.2 . . ?
C90 C89 H89 120.8 . . ?
C88 C89 C90 118.36(18) . . ?
C88 C89 H89 120.8 . . ?
C51 C52 H52 119.9 . . ?
C53 C52 C51 120.19(17) . . ?
C53 C52 H52 119.9 . . ?
F1 C82 C83 118.64(19) . . ?
F1 C82 C81 118.65(19) . . ?
C81 C82 C83 122.71(19) . . ?
C74 C75 C76 120.35(19) . . ?
C74 C75 H75 119.8 . . ?
C76 C75 H75 119.8 . . ?
C30 C29 H29 119.7 . . ?
C28 C29 C30 120.64(18) . . ?
C28 C29 H29 119.7 . . ?
C85 C86 H86 119.6 . . ?
C85 C86 C87 120.83(18) . . ?
C87 C86 H86 119.6 . . ?
C7 C23 H23A 109.5 . . ?
C7 C23 H23B 109.5 . . ?
C7 C23 H23C 109.5 . . ?
H23A C23 H23B 109.5 . . ?
H23A C23 H23C 109.5 . . ?
H23B C23 H23C 109.5 . . ?
C73 C78 H78 119.8 . . ?
C77 C78 C73 120.44(19) . . ?
C77 C78 H78 119.8 . . ?
C16 C15 H15 119.6 . . ?
C14 C15 C16 120.82(18) . . ?
C14 C15 H15 119.6 . . ?
C12 C13 H13 120.0 . . ?
C14 C13 C12 119.97(19) . . ?
C14 C13 H13 120.0 . . ?
C76 C77 H77 119.9 . . ?
C78 C77 C76 120.22(18) . . ?
C78 C77 H77 119.9 . . ?
C19 C20 C21 119.61(17) . . ?
C19 C20 H20 120.2 . . ?
C21 C20 H20 120.2 . . ?
F2 C88 C89 118.30(18) . . ?
F2 C88 C87 118.83(18) . . ?
C89 C88 C87 122.87(18) . . ?
C86 C87 H87 121.0 . . ?
C88 C87 C86 117.98(18) . . ?
C88 C87 H87 121.0 . . ?
H93A C93 H93B 107.6 . . ?
C92 C93 H93A 108.7 . . ?
C92 C93 H93B 108.7 . . ?
C94 C93 H93A 108.7 . . ?
C94 C93 H93B 108.7 . . ?
C94 C93 C92 114.1(4) . . ?
C93 C92 H92A 108.9 . . ?
C93 C92 H92B 108.9 . . ?
H92A C92 H92B 107.7 . . ?
C91 C92 C93 113.4(3) . . ?
C91 C92 H92A 108.9 . . ?
C91 C92 H92B 108.9 . . ?
C92 C91 H91A 109.5 . . ?
C92 C91 H91B 109.5 . . ?
C92 C91 H91C 109.5 . . ?
H91A C91 H91B 109.5 . . ?
H91A C91 H91C 109.5 . . ?
H91B C91 H91C 109.5 . . ?
H95A C95 H95B 109.5 . . ?
H95A C95 H95C 109.5 . . ?
H95B C95 H95C 109.5 . . ?
C94 C95 H95A 109.5 . . ?
C94 C95 H95B 109.5 . . ?
C94 C95 H95C 109.5 . . ?
C93 C94 H94A 109.0 . . ?
C93 C94 H94B 109.0 . . ?
C95 C94 C93 113.1(4) . . ?
C95 C94 H94A 109.0 . . ?
C95 C94 H94B 109.0 . . ?
H94A C94 H94B 107.8 . . ?
C100 C99 H99 121.3 . . ?
C100 C99 C98 117.4(11) . . ?
C98 C99 H99 121.3 . . ?
C99 C100 H100 120.1 . . ?
C99 C100 C101 119.8(10) . . ?
C101 C100 H100 120.1 . . ?
C100 C101 H101 118.7 . . ?
C96 C101 C100 122.6(10) . . ?
C96 C101 H101 118.7 . . ?
C101 C96 H96 121.3 . . ?
C101 C96 C97 117.4(10) . . ?
C97 C96 H96 121.3 . . ?
C96 C97 H97 120.8 . . ?
C98 C97 C96 118.4(10) . . ?
C98 C97 H97 120.8 . . ?
C99 C98 H98 118.8 . . ?
C97 C98 C99 122.4(10) . . ?
C97 C98 H98 118.8 . . ?

loop_
_geom_bond_atom_site_label_1
_geom_bond_atom_site_label_2
_geom_bond_distance
_geom_bond_site_symmetry_2
_geom_bond_publ_flag
Cu1 O1 1.8094(12) . ?
Cu1 C1 1.8585(14) . ?
O1 C70 1.3901(19) . ?
N1 C1 1.3676(18) . ?
N1 C4 1.4401(18) . ?
N1 C2 1.3872(19) . ?
F2 C88 1.369(2) . ?
F1 C82 1.361(2) . ?
N2 C1 1.3576(18) . ?
N2 C37 1.4391(18) . ?
N2 C3 1.3901(18) . ?
C42 C37 1.403(2) . ?
C42 C57 1.525(2) . ?
C42 C41 1.397(2) . ?
C4 C5 1.396(2) . ?
C4 C9 1.404(2) . ?
C37 C38 1.400(2) . ?
C24 H24 1.0000 . ?
C24 C31 1.527(2) . ?
C24 C9 1.524(2) . ?
C24 C25 1.527(2) . ?
C57 H57 1.0000 . ?
C57 C58 1.532(2) . ?
C57 C64 1.528(2) . ?
C43 H43 1.0000 . ?
C43 C38 1.525(2) . ?
C43 C50 1.530(2) . ?
C43 C44 1.533(2) . ?
C38 C39 1.393(2) . ?
C58 C59 1.398(2) . ?
C58 C63 1.386(2) . ?
C31 C32 1.393(2) . ?
C31 C36 1.393(2) . ?
C50 C55 1.394(2) . ?
C50 C51 1.392(2) . ?
C5 C10 1.526(2) . ?
C5 C6 1.398(2) . ?
C9 C8 1.392(2) . ?
C64 C69 1.396(2) . ?
C64 C65 1.394(2) . ?
C11 C10 1.532(2) . ?
C11 C16 1.391(2) . ?
C11 C12 1.400(2) . ?
C41 H41 0.9500 . ?
C41 C40 1.391(2) . ?
C44 C49 1.399(2) . ?
C44 C45 1.392(2) . ?
C39 H39 0.9500 . ?
C39 C40 1.395(2) . ?
C69 H69 0.9500 . ?
C69 C68 1.394(2) . ?
C56 H56A 0.9800 . ?
C56 H56B 0.9800 . ?
C56 H56C 0.9800 . ?
C56 C40 1.506(2) . ?
C49 H49 0.9500 . ?
C49 C48 1.392(2) . ?
C2 H2 0.9500 . ?
C2 C3 1.349(2) . ?
C10 H10 1.0000 . ?
C10 C17 1.523(2) . ?
C25 C30 1.392(2) . ?
C25 C26 1.393(2) . ?
C55 H55 0.9500 . ?
C55 C54 1.395(2) . ?
C8 H8 0.9500 . ?
C8 C7 1.397(2) . ?
C32 H32 0.9500 . ?
C32 C33 1.396(2) . ?
C59 H59 0.9500 . ?
C59 C60 1.389(2) . ?
C16 H16 0.9500 . ?
C16 C15 1.399(3) . ?
C17 C18 1.396(2) . ?
C17 C22 1.394(2) . ?
C71 C72 1.199(3) . ?
C71 C70 1.490(2) . ?
C65 H65 0.9500 . ?
C65 C66 1.395(2) . ?
C72 C73 1.436(2) . ?
C3 H3 0.9500 . ?
C48 H48 0.9500 . ?
C48 C47 1.388(3) . ?
C70 C79 1.544(3) . ?
C70 C85 1.548(2) . ?
C51 H51 0.9500 . ?
C51 C52 1.393(2) . ?
C6 H6 0.9500 . ?
C6 C7 1.392(2) . ?
C63 H63 0.9500 . ?
C63 C62 1.400(2) . ?
C34 H34 0.9500 . ?
C34 C33 1.385(3) . ?
C34 C35 1.387(3) . ?
C68 H68 0.9500 . ?
C68 C67 1.390(3) . ?
C36 H36 0.9500 . ?
C36 C35 1.394(2) . ?
C30 H30 0.9500 . ?
C30 C29 1.400(3) . ?
C7 C23 1.509(2) . ?
C73 C74 1.402(2) . ?
C73 C78 1.402(2) . ?
C79 C80 1.394(3) . ?
C79 C84 1.394(2) . ?
C61 H61 0.9500 . ?
C61 C62 1.383(3) . ?
C61 C60 1.384(3) . ?
C33 H33 0.9500 . ?
C18 H18 0.9500 . ?
C18 C19 1.394(2) . ?
C80 H80 0.9500 . ?
C80 C81 1.391(3) . ?
C54 H54 0.9500 . ?
C54 C53 1.388(3) . ?
C22 H22 0.9500 . ?
C22 C21 1.391(3) . ?
C26 H26 0.9500 . ?
C26 C27 1.390(2) . ?
C47 H47 0.9500 . ?
C47 C46 1.386(3) . ?
C84 H84 0.9500 . ?
C84 C83 1.391(3) . ?
C83 H83 0.9500 . ?
C83 C82 1.378(3) . ?
C35 H35 0.9500 . ?
C45 H45 0.9500 . ?
C45 C46 1.399(2) . ?
C66 H66 0.9500 . ?
C66 C67 1.383(3) . ?
C19 H19 0.9500 . ?
C19 C20 1.386(3) . ?
C90 H90 0.9500 . ?
C90 C85 1.395(2) . ?
C90 C89 1.384(3) . ?
C62 H62 0.9500 . ?
C67 H67 0.9500 . ?
C21 H21 0.9500 . ?
C21 C20 1.387(3) . ?
C12 H12 0.9500 . ?
C12 C13 1.391(3) . ?
C74 H74 0.9500 . ?
C74 C75 1.385(3) . ?
C27 H27 0.9500 . ?
C27 C28 1.384(3) . ?
C60 H60 0.9500 . ?
C85 C86 1.383(2) . ?
C53 H53 0.9500 . ?
C53 C52 1.384(3) . ?
C46 H46 0.9500 . ?
C81 H81 0.9500 . ?
C81 C82 1.375(3) . ?
C28 H28 0.9500 . ?
C28 C29 1.379(3) . ?
C76 H76 0.9500 . ?
C76 C75 1.385(3) . ?
C76 C77 1.387(3) . ?
C14 H14 0.9500 . ?
C14 C15 1.382(3) . ?
C14 C13 1.387(3) . ?
C89 H89 0.9500 . ?
C89 C88 1.371(3) . ?
C52 H52 0.9500 . ?
C75 H75 0.9500 . ?
C29 H29 0.9500 . ?
C86 H86 0.9500 . ?
C86 C87 1.398(3) . ?
C23 H23A 0.9800 . ?
C23 H23B 0.9800 . ?
C23 H23C 0.9800 . ?
C78 H78 0.9500 . ?
C78 C77 1.387(3) . ?
C15 H15 0.9500 . ?
C13 H13 0.9500 . ?
C77 H77 0.9500 . ?
C20 H20 0.9500 . ?
C88 C87 1.376(3) . ?
C87 H87 0.9500 . ?
C93 H93A 0.9900 . ?
C93 H93B 0.9900 . ?
C93 C92 1.530(6) . ?
C93 C94 1.516(6) . ?
C92 H92A 0.9900 . ?
C92 H92B 0.9900 . ?
C92 C91 1.451(5) . ?
C91 H91A 0.9800 . ?
C91 H91B 0.9800 . ?
C91 H91C 0.9800 . ?
C95 H95A 0.9800 . ?
C95 H95B 0.9800 . ?
C95 H95C 0.9800 . ?
C95 C94 1.482(6) . ?
C94 H94A 0.9900 . ?
C94 H94B 0.9900 . ?
C99 H99 0.9500 . ?
C99 C100 1.362(11) . ?
C99 C98 1.370(10) . ?
C100 H100 0.9500 . ?
C100 C101 1.375(10) . ?
C101 H101 0.9500 . ?
C101 C96 1.364(10) . ?
C96 H96 0.9500 . ?
C96 C97 1.387(10) . ?
C97 H97 0.9500 . ?
C97 C98 1.367(10) . ?
C98 H98 0.9500 . ?

loop_
_geom_torsion_atom_site_label_1
_geom_torsion_atom_site_label_2
_geom_torsion_atom_site_label_3
_geom_torsion_atom_site_label_4
_geom_torsion
_geom_torsion_site_symmetry_1
_geom_torsion_site_symmetry_2
_geom_torsion_site_symmetry_3
_geom_torsion_site_symmetry_4
_geom_torsion_publ_flag
Cu1 O1 C70 C71 29.2(2) . . . . ?
Cu1 O1 C70 C79 -95.28(15) . . . . ?
Cu1 O1 C70 C85 148.51(12) . . . . ?
O1 Cu1 C1 N1 -30.4(3) . . . . ?
O1 Cu1 C1 N2 139.11(19) . . . . ?
O1 C70 C79 C80 -18.4(2) . . . . ?
O1 C70 C79 C84 166.11(15) . . . . ?
O1 C70 C85 C90 40.7(2) . . . . ?
O1 C70 C85 C86 -138.49(18) . . . . ?
N1 C4 C5 C10 0.9(2) . . . . ?
N1 C4 C5 C6 177.20(13) . . . . ?
N1 C4 C9 C24 0.6(2) . . . . ?
N1 C4 C9 C8 -177.19(13) . . . . ?
N1 C2 C3 N2 0.09(16) . . . . ?
F2 C88 C87 C86 -178.25(19) . . . . ?
N2 C37 C38 C43 2.7(2) . . . . ?
N2 C37 C38 C39 -177.85(13) . . . . ?
C42 C37 C38 C43 179.96(13) . . . . ?
C42 C37 C38 C39 -0.6(2) . . . . ?
C42 C57 C58 C59 175.11(14) . . . . ?
C42 C57 C58 C63 -8.0(2) . . . . ?
C42 C57 C64 C69 -81.06(17) . . . . ?
C42 C57 C64 C65 98.87(16) . . . . ?
C42 C41 C40 C39 -0.6(2) . . . . ?
C42 C41 C40 C56 179.73(14) . . . . ?
C1 Cu1 O1 C70 162.13(19) . . . . ?
C1 N1 C4 C5 -90.79(17) . . . . ?
C1 N1 C4 C9 84.91(17) . . . . ?
C1 N1 C2 C3 0.18(17) . . . . ?
C1 N2 C37 C42 103.59(16) . . . . ?
C1 N2 C37 C38 -79.03(18) . . . . ?
C1 N2 C3 C2 -0.34(17) . . . . ?
C4 N1 C1 Cu1 -12.07(18) . . . . ?
C4 N1 C1 N2 175.51(12) . . . . ?
C4 N1 C2 C3 -175.47(13) . . . . ?
C4 C5 C10 C11 133.18(15) . . . . ?
C4 C5 C10 C17 -96.34(17) . . . . ?
C4 C5 C6 C7 -0.5(2) . . . . ?
C4 C9 C8 C7 0.6(2) . . . . ?
C37 N2 C1 Cu1 8.5(2) . . . . ?
C37 N2 C1 N1 179.32(12) . . . . ?
C37 N2 C3 C2 -179.25(13) . . . . ?
C37 C42 C57 C58 117.68(15) . . . . ?
C37 C42 C57 C64 -114.08(15) . . . . ?
C37 C42 C41 C40 0.6(2) . . . . ?
C37 C38 C39 C40 0.5(2) . . . . ?
C24 C31 C32 C33 179.45(14) . . . . ?
C24 C31 C36 C35 179.52(15) . . . . ?
C24 C9 C8 C7 -177.17(15) . . . . ?
C24 C25 C30 C29 177.51(16) . . . . ?
C24 C25 C26 C27 -177.28(15) . . . . ?
C57 C42 C37 N2 -5.6(2) . . . . ?
C57 C42 C37 C38 177.17(13) . . . . ?
C57 C42 C41 C40 -176.57(14) . . . . ?
C57 C58 C59 C60 177.50(17) . . . . ?
C57 C58 C63 C62 -177.45(15) . . . . ?
C57 C64 C69 C68 178.15(15) . . . . ?
C57 C64 C65 C66 -179.49(15) . . . . ?
C43 C38 C39 C40 179.99(13) . . . . ?
C43 C50 C55 C54 178.42(15) . . . . ?
C43 C50 C51 C52 -179.14(15) . . . . ?
C43 C44 C49 C48 177.90(15) . . . . ?
C43 C44 C45 C46 -178.50(16) . . . . ?
C38 C43 C50 C55 88.17(17) . . . . ?
C38 C43 C50 C51 -93.02(17) . . . . ?
C38 C43 C44 C49 -176.01(13) . . . . ?
C38 C43 C44 C45 2.2(2) . . . . ?
C38 C39 C40 C41 0.1(2) . . . . ?
C38 C39 C40 C56 179.70(14) . . . . ?
C58 C57 C64 C69 48.92(19) . . . . ?
C58 C57 C64 C65 -131.15(14) . . . . ?
C58 C59 C60 C61 0.4(3) . . . . ?
C58 C63 C62 C61 -0.2(3) . . . . ?
C31 C24 C9 C4 -158.53(13) . . . . ?
C31 C24 C9 C8 19.1(2) . . . . ?
C31 C24 C25 C30 -99.07(17) . . . . ?
C31 C24 C25 C26 78.92(17) . . . . ?
C31 C32 C33 C34 0.9(3) . . . . ?
C31 C36 C35 C34 1.2(3) . . . . ?
C50 C43 C38 C37 -124.47(15) . . . . ?
C50 C43 C38 C39 56.09(18) . . . . ?
C50 C43 C44 C49 55.94(18) . . . . ?
C50 C43 C44 C45 -125.81(16) . . . . ?
C50 C55 C54 C53 0.5(3) . . . . ?
C50 C51 C52 C53 1.0(3) . . . . ?
C5 C4 C9 C24 176.10(13) . . . . ?
C5 C4 C9 C8 -1.7(2) . . . . ?
C5 C10 C17 C18 125.13(16) . . . . ?
C5 C10 C17 C22 -55.7(2) . . . . ?
C5 C6 C7 C8 -0.5(3) . . . . ?
C5 C6 C7 C23 -179.41(16) . . . . ?
C9 C4 C5 C10 -174.66(14) . . . . ?
C9 C4 C5 C6 1.7(2) . . . . ?
C9 C24 C31 C32 -94.23(17) . . . . ?
C9 C24 C31 C36 85.46(17) . . . . ?
C9 C24 C25 C30 29.6(2) . . . . ?
C9 C24 C25 C26 -152.39(14) . . . . ?
C9 C8 C7 C6 0.5(2) . . . . ?
C9 C8 C7 C23 179.41(16) . . . . ?
C64 C57 C58 C59 47.57(19) . . . . ?
C64 C57 C58 C63 -135.52(15) . . . . ?
C64 C69 C68 C67 1.3(3) . . . . ?
C64 C65 C66 C67 1.4(3) . . . . ?
C11 C10 C17 C18 -106.46(17) . . . . ?
C11 C10 C17 C22 72.73(19) . . . . ?
C11 C16 C15 C14 -0.2(3) . . . . ?
C11 C12 C13 C14 -0.1(3) . . . . ?
C41 C42 C37 N2 177.31(13) . . . . ?
C41 C42 C37 C38 0.0(2) . . . . ?
C41 C42 C57 C58 -65.29(18) . . . . ?
C41 C42 C57 C64 62.95(18) . . . . ?
C44 C43 C38 C37 107.41(16) . . . . ?
C44 C43 C38 C39 -72.03(17) . . . . ?
C44 C43 C50 C55 -142.98(14) . . . . ?
C44 C43 C50 C51 35.8(2) . . . . ?
C44 C49 C48 C47 0.5(3) . . . . ?
C44 C45 C46 C47 0.9(3) . . . . ?
C69 C64 C65 C66 0.4(2) . . . . ?
C69 C68 C67 C66 0.6(3) . . . . ?
C49 C44 C45 C46 -0.3(2) . . . . ?
C49 C48 C47 C46 0.1(3) . . . . ?
C2 N1 C1 Cu1 172.05(10) . . . . ?
C2 N1 C1 N2 -0.37(16) . . . . ?
C2 N1 C4 C5 84.47(19) . . . . ?
C2 N1 C4 C9 -99.83(17) . . . . ?
C10 C5 C6 C7 175.77(15) . . . . ?
C10 C11 C16 C15 176.51(15) . . . . ?
C10 C11 C12 C13 -176.50(15) . . . . ?
C10 C17 C18 C19 179.17(16) . . . . ?
C10 C17 C22 C21 -178.53(16) . . . . ?
C25 C24 C31 C32 34.5(2) . . . . ?
C25 C24 C31 C36 -145.80(15) . . . . ?
C25 C24 C9 C4 72.94(17) . . . . ?
C25 C24 C9 C8 -109.39(16) . . . . ?
C25 C30 C29 C28 -0.3(3) . . . . ?
C25 C26 C27 C28 -0.3(3) . . . . ?
C55 C50 C51 C52 -0.3(2) . . . . ?
C55 C54 C53 C52 0.2(3) . . . . ?
C32 C31 C36 C35 -0.8(2) . . . . ?
C59 C58 C63 C62 -0.5(2) . . . . ?
C16 C11 C10 C5 132.04(15) . . . . ?
C16 C11 C10 C17 2.4(2) . . . . ?
C16 C11 C12 C13 0.3(2) . . . . ?
C17 C18 C19 C20 -0.5(3) . . . . ?
C17 C22 C21 C20 -0.7(3) . . . . ?
C71 C70 C79 C80 -142.12(16) . . . . ?
C71 C70 C79 C84 42.4(2) . . . . ?
C71 C70 C85 C90 160.77(16) . . . . ?
C71 C70 C85 C86 -18.4(2) . . . . ?
C65 C64 C69 C68 -1.8(2) . . . . ?
C65 C66 C67 C68 -1.9(3) . . . . ?
C72 C71 C70 O1 42.8(11) . . . . ?
C72 C71 C70 C79 166.5(10) . . . . ?
C72 C71 C70 C85 -75.6(10) . . . . ?
C72 C73 C74 C75 176.79(17) . . . . ?
C72 C73 C78 C77 -176.26(17) . . . . ?
C3 N2 C1 Cu1 -170.37(12) . . . . ?
C3 N2 C1 N1 0.43(15) . . . . ?
C3 N2 C37 C42 -77.64(18) . . . . ?
C3 N2 C37 C38 99.74(17) . . . . ?
C48 C47 C46 C45 -0.8(3) . . . . ?
C70 C79 C80 C81 -175.26(16) . . . . ?
C70 C79 C84 C83 175.37(16) . . . . ?
C70 C85 C86 C87 176.69(18) . . . . ?
C51 C50 C55 C54 -0.4(2) . . . . ?
C6 C5 C10 C11 -43.02(19) . . . . ?
C6 C5 C10 C17 87.45(18) . . . . ?
C63 C58 C59 C60 0.4(3) . . . . ?
C36 C31 C32 C33 -0.2(2) . . . . ?
C30 C25 C26 C27 0.8(2) . . . . ?
C73 C74 C75 C76 -0.4(3) . . . . ?
C73 C78 C77 C76 -0.8(3) . . . . ?
C79 C70 C85 C90 -78.12(19) . . . . ?
C79 C70 C85 C86 102.7(2) . . . . ?
C79 C80 C81 C82 -0.5(3) . . . . ?
C79 C84 C83 C82 -0.1(3) . . . . ?
C33 C34 C35 C36 -0.5(3) . . . . ?
C18 C17 C22 C21 0.7(3) . . . . ?
C18 C19 C20 C21 0.5(3) . . . . ?
C80 C79 C84 C83 -0.1(3) . . . . ?
C80 C81 C82 F1 -179.67(17) . . . . ?
C80 C81 C82 C83 0.3(3) . . . . ?
C54 C53 C52 C51 -0.9(3) . . . . ?
C22 C17 C18 C19 0.0(3) . . . . ?
C22 C21 C20 C19 0.1(3) . . . . ?
C26 C25 C30 C29 -0.5(3) . . . . ?
C26 C27 C28 C29 -0.5(3) . . . . ?
C84 C79 C80 C81 0.3(3) . . . . ?
C84 C83 C82 F1 179.94(17) . . . . ?
C84 C83 C82 C81 -0.1(3) . . . . ?
C35 C34 C33 C32 -0.5(3) . . . . ?
C45 C44 C49 C48 -0.4(2) . . . . ?
C90 C85 C86 C87 -2.4(3) . . . . ?
C90 C89 C88 F2 177.74(19) . . . . ?
C90 C89 C88 C87 -1.7(3) . . . . ?
C62 C61 C60 C59 -1.2(3) . . . . ?
C12 C11 C10 C5 -51.30(18) . . . . ?
C12 C11 C10 C17 179.07(14) . . . . ?
C12 C11 C16 C15 -0.1(2) . . . . ?
C74 C73 C78 C77 1.1(3) . . . . ?
C27 C28 C29 C30 0.8(3) . . . . ?
C60 C61 C62 C63 1.0(3) . . . . ?
C85 C70 C79 C80 98.49(17) . . . . ?
C85 C70 C79 C84 -76.96(19) . . . . ?
C85 C90 C89 C88 0.1(3) . . . . ?
C85 C86 C87 C88 0.9(3) . . . . ?
C89 C90 C85 C70 -177.26(18) . . . . ?
C89 C90 C85 C86 1.9(3) . . . . ?
C89 C88 C87 C86 1.2(3) . . . . ?
C75 C76 C77 C78 -0.1(3) . . . . ?
C78 C73 C74 C75 -0.5(3) . . . . ?
C15 C14 C13 C12 -0.2(3) . . . . ?
C13 C14 C15 C16 0.4(3) . . . . ?
C77 C76 C75 C74 0.7(3) . . . . ?
C92 C93 C94 C95 177.8(5) . . . . ?
C94 C93 C92 C91 177.7(4) . . . . ?
C99 C100 C101 C96 0.7(18) . . . . ?
C100 C99 C98 C97 14(2) . . . . ?
C100 C101 C96 C97 -5(2) . . . . ?
C101 C96 C97 C98 13(2) . . . . ?
C96 C97 C98 C99 -18(2) . . . . ?
C98 C99 C100 C101 -5.0(16) . . . . ?
